data_4020014
loop_
_publ_author_name
'Gerald F. Manbeck'
'Adam J. Lipman'
'Robert A. Stockland, Jr.'
'Adrienne L. Freidl'
'Amy F. Hasler'
'Joshua J. Stone'
'Ilia A. Guzei'

_publ_section_title
;
Organosoluble Copper Clusters as Precatalysts for Carbon-Heteroelement
Bond-Forming Reactions: Microwave and Conventional Heating
;
_journal_name_full 'Journal of Organic Chemistry'
_journal_page_first 244
_journal_page_last 250
_journal_paper_doi 10.1021/jo048761y
_journal_volume 70
_journal_year 2005
_chemical_formula_moiety 'C12 H36 Cl Cu8 F6 O12 P7 S12'
_chemical_formula_sum 'C12 H36 Cl Cu8 F6 O12 P7 S12'
_chemical_formula_weight 1631.69
_space_group_IT_number 148
_symmetry_cell_setting rhombohedral
_symmetry_space_group_name_Hall '-R 3'
_symmetry_space_group_name_H-M 'R -3 :H'
_atom_sites_solution_hydrogens geom
_atom_sites_solution_primary direct
_atom_sites_solution_secondary difmap
_cell_angle_alpha 90.00
_cell_angle_beta 90.00
_cell_angle_gamma 120.00
_cell_formula_units_Z 3
_cell_length_a 16.6111(4)
_cell_length_b 16.6111(4)
_cell_length_c 14.6749(8)
_cell_measurement_reflns_used 6156
_cell_measurement_temperature 100(2)
_cell_measurement_theta_max 25
_cell_measurement_theta_min 2
_cell_volume 3506.7(2)
_diffrn_ambient_temperature 100(2)
_diffrn_detector_area_resol_mean n/a
_diffrn_measurement_device_type 'Bruker CCD-1000 area detector'
_diffrn_measurement_method '0.3 degree omega scans'
_diffrn_radiation_monochromator graphite
_diffrn_radiation_source 'fine-focus sealed tube'
_diffrn_radiation_type MoK\a
_diffrn_radiation_wavelength 0.71073
_diffrn_reflns_av_R_equivalents 0.0243
_diffrn_reflns_av_sigmaI/netI 0.0173
_diffrn_reflns_limit_h_max 20
_diffrn_reflns_limit_h_min -20
_diffrn_reflns_limit_k_max 16
_diffrn_reflns_limit_k_min -20
_diffrn_reflns_limit_l_max 18
_diffrn_reflns_limit_l_min -18
_diffrn_reflns_number 8012
_diffrn_reflns_theta_max 26.37
_diffrn_reflns_theta_min 3.97
_diffrn_standards_decay_% &lt;1
_diffrn_standards_interval_count n/a
_diffrn_standards_interval_time n/a
_diffrn_standards_number n/a
_exptl_absorpt_coefficient_mu 4.468
_exptl_absorpt_correction_T_max 0.3676
_exptl_absorpt_correction_T_min 0.2181
_exptl_absorpt_correction_type multi-scan
_exptl_absorpt_process_details
;
multi-scan with SADABS  (Bruker-AXS, 2003)
;
_exptl_crystal_colour colorless
_exptl_crystal_density_diffrn 2.318
_exptl_crystal_density_meas ?
_exptl_crystal_density_method .
_exptl_crystal_description block
_exptl_crystal_F_000 2412
_exptl_crystal_size_max 0.49
_exptl_crystal_size_mid 0.33
_exptl_crystal_size_min 0.28
_refine_ls_extinction_coef ?
_refine_ls_extinction_method none
_refine_ls_goodness_of_fit_ref 1.066
_refine_ls_hydrogen_treatment constr
_refine_ls_matrix_type full
_refine_ls_number_parameters 91
_refine_ls_number_reflns 1588
_refine_ls_number_restraints 0
_refine_ls_restrained_S_all 1.066
_refine_ls_R_factor_all 0.0227
_refine_ls_R_factor_gt 0.0218
_refine_ls_shift/su_max 0.001
_refine_ls_shift/su_mean 0.000
_refine_ls_structure_factor_coef Fsqd
_refine_ls_weighting_details 'calc w=1/[\s^2^(Fo^2^)+(0.0389P)^2^+3.7820P] where P=(Fo^2^+2Fc^2^)/3'
_refine_ls_weighting_scheme calc
_refine_ls_wR_factor_gt 0.0570
_refine_ls_wR_factor_ref 0.0577
_reflns_number_gt 1532
_reflns_number_total 1588
_reflns_threshold_expression &gt;2sigma(I)
_cod_depositor_comments
;
The following automatic conversions were performed:
'_symmetry_cell_setting' value 'Rhombohedral' changed to 'rhombohedral'
according to '/home/saulius/struct/CIF-dictionaries/cif_core.dic'
dictionary named 'cif_core.dic' version 2.4.1 from 2010-06-29.

Automatic conversion script
Id: cif_fix_enum 1527 2010-12-29 10:47:43Z saulius 
;
_cod_original_sg_symbol_H-M R-3
_cod_database_code 4020014

loop_
_symmetry_equiv_pos_as_xyz
'x, y, z'
'-y, x-y, z'
'-x+y, -x, z'
'x+2/3, y+1/3, z+1/3'
'-y+2/3, x-y+1/3, z+1/3'
'-x+y+2/3, -x+1/3, z+1/3'
'x+1/3, y+2/3, z+2/3'
'-y+1/3, x-y+2/3, z+2/3'
'-x+y+1/3, -x+2/3, z+2/3'
'-x, -y, -z'
'y, -x+y, -z'
'x-y, x, -z'
'-x+2/3, -y+1/3, -z+1/3'
'y+2/3, -x+y+1/3, -z+1/3'
'x-y+2/3, x+1/3, -z+1/3'
'-x+1/3, -y+2/3, -z+2/3'
'y+1/3, -x+y+2/3, -z+2/3'
'x-y+1/3, x+2/3, -z+2/3'

loop_
_atom_site_label
_atom_site_type_symbol
_atom_site_fract_x
_atom_site_fract_y
_atom_site_fract_z
_atom_site_U_iso_or_equiv
_atom_site_adp_type
_atom_site_occupancy
_atom_site_symmetry_multiplicity
_atom_site_calc_flag
_atom_site_refinement_flags
_atom_site_disorder_assembly
_atom_site_disorder_group
Cu1 Cu 0.412404(15) 0.570698(15) 0.104071(13) 0.01611(10) Uani 1 1 d . . .
Cu2 Cu 0.3333 0.6667 -0.01574(3) 0.01774(12) Uani 1 3 d S . .
Cl Cl 0.3333 0.6667 0.1667 0.01210(19) Uani 1 6 d S . .
P1 P 0.19336(3) 0.42390(3) 0.00967(3) 0.01302(12) Uani 1 1 d . . .
P2 P 0.3333 0.6667 -0.3333 0.0188(2) Uani 1 6 d S . .
S1 S 0.46178(3) 0.65081(3) -0.02907(3) 0.01456(12) Uani 1 1 d . . .
S2 S 0.27896(3) 0.43028(3) 0.11115(3) 0.01392(12) Uani 1 1 d . . .
F1 F 0.30388(11) 0.57790(9) -0.27037(9) 0.0394(3) Uani 1 1 d . . .
O1 O 0.21175(9) 0.37851(9) -0.07641(8) 0.0178(3) Uani 1 1 d . . .
O2 O 0.08998(9) 0.35131(9) 0.03438(8) 0.0170(3) Uani 1 1 d . . .
C1 C 0.30132(13) 0.42316(14) -0.12283(13) 0.0212(4) Uani 1 1 d . . .
H1A H 0.3159 0.4850 -0.1437 0.032 Uiso 1 1 calc R . .
H1B H 0.2986 0.3854 -0.1754 0.032 Uiso 1 1 calc R . .
H1C H 0.3497 0.4290 -0.0807 0.032 Uiso 1 1 calc R . .
C2 C 0.06506(15) 0.26042(14) 0.07198(17) 0.0289(5) Uani 1 1 d . . .
H2A H 0.0921 0.2313 0.0342 0.043 Uiso 1 1 calc R . .
H2B H -0.0028 0.2210 0.0728 0.043 Uiso 1 1 calc R . .
H2C H 0.0891 0.2680 0.1342 0.043 Uiso 1 1 calc R . .

loop_
_atom_site_aniso_label
_atom_site_aniso_U_11
_atom_site_aniso_U_22
_atom_site_aniso_U_33
_atom_site_aniso_U_23
_atom_site_aniso_U_13
_atom_site_aniso_U_12
Cu1 0.01405(14) 0.01482(14) 0.01727(15) 0.00095(8) -0.00043(8) 0.00559(10)
Cu2 0.01497(15) 0.01497(15) 0.0233(2) 0.000 0.000 0.00749(7)
Cl 0.0112(3) 0.0112(3) 0.0139(4) 0.000 0.000 0.00561(14)
P1 0.0117(2) 0.0113(2) 0.0152(2) -0.00198(15) -0.00059(15) 0.00505(17)
P2 0.0163(3) 0.0163(3) 0.0238(6) 0.000 0.000 0.00814(17)
S1 0.0137(2) 0.0138(2) 0.0154(2) -0.00142(15) 0.00073(15) 0.00631(17)
S2 0.0131(2) 0.0120(2) 0.0170(2) -0.00037(15) -0.00090(15) 0.00655(17)
F1 0.0508(9) 0.0268(7) 0.0388(7) 0.0107(6) 0.0033(6) 0.0182(6)
O1 0.0160(6) 0.0172(6) 0.0191(6) -0.0052(5) 0.0002(5) 0.0075(5)
O2 0.0122(6) 0.0130(6) 0.0235(6) -0.0004(5) -0.0001(5) 0.0046(5)
C1 0.0187(9) 0.0244(10) 0.0202(9) -0.0022(7) 0.0031(7) 0.0104(8)
C2 0.0206(10) 0.0135(9) 0.0489(12) 0.0076(9) 0.0047(9) 0.0058(8)
